data_7234673
loop_
_publ_author_name
'de Sousa Carvalho, Jr., Paulo de Sousa'
'Guimar\~aes, Gelton Geraldo Fernandes'
'Diniz, Luan Farinelli'
'Ellena, Javier A.'
'Ribeiro, Caue'

_publ_section_title
;
 High water soluble agrichemicals by engineered organic salts for reducing
 adverse environmental impacts
;
_journal_name_full 'Green Chemistry'
_journal_paper_doi 10.1039/C9GC02439E
_journal_year 2019
_chemical_formula_moiety '2(C9 H17 N5 S)'
_chemical_formula_sum 'C18 H34 N10 S2'
_chemical_formula_weight 454.67
_space_group_crystal_system monoclinic
_space_group_IT_number 14
_space_group_name_Hall '-P 2ybc'
_space_group_name_H-M_alt 'P 1 21/c 1'
_symmetry_space_group_name_Hall '-P 2ybc'
_symmetry_space_group_name_H-M 'P 1 21/c 1'
_atom_sites_solution_hydrogens geom
_atom_sites_solution_primary dual
_audit_creation_date 2019-07-03
_audit_creation_method
;
Olex2 1.2
(compiled 2018.05.29 svn.r3508 for OlexSys, GUI svn.r5506)
;
_audit_update_record
;
2019-07-05 deposited with the CCDC.    2019-10-16 downloaded from the CCDC.
;
_cell_angle_alpha 90
_cell_angle_beta 101.617(5)
_cell_angle_gamma 90
_cell_formula_units_Z 4
_cell_length_a 12.018(4)
_cell_length_b 22.054(6)
_cell_length_c 9.300(3)
_cell_measurement_reflns_used 5225
_cell_measurement_temperature 296(2)
_cell_measurement_theta_max 23.61
_cell_measurement_theta_min 2.70
_cell_volume 2414.4(13)
_computing_molecular_graphics 'Olex2 (Dolomanov et al., 2009)'
_computing_publication_material 'Olex2 (Dolomanov et al., 2009)'
_computing_structure_refinement 'ShelXL (Sheldrick, 2015)'
_computing_structure_solution 'ShelXT (Sheldrick, 2015)'
_diffrn_ambient_temperature 296.15
_diffrn_measured_fraction_theta_full 0.998
_diffrn_measured_fraction_theta_max 0.999
_diffrn_measurement_device_type 'Bruker APEX-II CCD'
_diffrn_measurement_method '\f and \w scans'
_diffrn_radiation_type MoK\a
_diffrn_radiation_wavelength 0.71073
_diffrn_reflns_av_R_equivalents 0.1074
_diffrn_reflns_av_unetI/netI 0.0515
_diffrn_reflns_Laue_measured_fraction_full 0.998
_diffrn_reflns_Laue_measured_fraction_max 0.999
_diffrn_reflns_limit_h_max 15
_diffrn_reflns_limit_h_min -15
_diffrn_reflns_limit_k_max 27
_diffrn_reflns_limit_k_min -27
_diffrn_reflns_limit_l_max 11
_diffrn_reflns_limit_l_min -11
_diffrn_reflns_number 50224
_diffrn_reflns_point_group_measured_fraction_full 0.998
_diffrn_reflns_point_group_measured_fraction_max 0.999
_diffrn_reflns_theta_full 25.242
_diffrn_reflns_theta_max 26.372
_diffrn_reflns_theta_min 2.900
_diffrn_standards_number 0
_exptl_absorpt_coefficient_mu 0.247
_exptl_absorpt_correction_T_max 1.0000
_exptl_absorpt_correction_T_min 0.7967
_exptl_absorpt_correction_type multi-scan
_exptl_absorpt_process_details
'SADABS-2014/5 (Bruker,2014/5) was used for absorption correction. wR2(int) was 0.1395 before and 0.0680 after correction. The Ratio of minimum to maximum transmission is 0.7967. The \l/2 correction factor is Not present.'
_exptl_crystal_colour 'clear light colourless'
_exptl_crystal_colour_lustre clear
_exptl_crystal_colour_modifier light
_exptl_crystal_colour_primary colourless
_exptl_crystal_density_diffrn 1.251
_exptl_crystal_description prism
_exptl_crystal_F_000 976
_exptl_crystal_size_max 0.253
_exptl_crystal_size_mid 0.076
_exptl_crystal_size_min 0.021
_refine_diff_density_max 0.632
_refine_diff_density_min -0.520
_refine_diff_density_rms 0.068
_refine_ls_extinction_method none
_refine_ls_goodness_of_fit_ref 1.022
_refine_ls_hydrogen_treatment constr
_refine_ls_matrix_type full
_refine_ls_number_parameters 293
_refine_ls_number_reflns 4917
_refine_ls_number_restraints 17
_refine_ls_restrained_S_all 1.025
_refine_ls_R_factor_all 0.0943
_refine_ls_R_factor_gt 0.0561
_refine_ls_shift/su_max 0.000
_refine_ls_shift/su_mean 0.000
_refine_ls_structure_factor_coef Fsqd
_refine_ls_weighting_details 'w=1/[\s^2^(Fo^2^)+(0.0697P)^2^+2.7924P] where P=(Fo^2^+2Fc^2^)/3'
_refine_ls_weighting_scheme calc
_refine_ls_wR_factor_gt 0.1373
_refine_ls_wR_factor_ref 0.1604
_reflns_Friedel_coverage 0.000
_reflns_number_gt 3360
_reflns_number_total 4917
_reflns_threshold_expression 'I > 2\s(I)'
_cod_data_source_file c9gc02439e2.cif
_cod_data_source_block amt_120k
_cod_original_cell_volume 2414.5(12)
_cod_database_code 7234673
_shelx_shelxl_version_number 2014/7
_shelx_space_group_comment
;
The symmetry employed for this shelxl refinement is uniquely defined
by the following loop, which should always be used as a source of
symmetry information in preference to the above space-group names.
They are only intended as comments.
;
_shelx_estimated_absorpt_t_max 0.995
_shelx_estimated_absorpt_t_min 0.940
_olex2_refinement_description
;
1. Fixed Uiso
 At 1.2 times of:
  All C(H) groups, All C(H,H,H,H) groups, All N(H) groups
 At 1.5 times of:
  All C(H,H,H) groups
2. Restrained distances
 C4B-C1 \\sim C5B-C4B
 with sigma of 0.02
3. Rigid bond restraints
 C6A, C8A
 with sigma for 1-2 distances of 0.001 and sigma for 1-3 distances of 0.001
4. Uiso/Uaniso restraints and constraints
Uanis(C5AB) = Uanis(C5AA)
5. Rigid body (RIGU) restrains
 C4A, C5AB
 with sigma for 1-2 distances of 0.004 and sigma for 1-3 distances of 0.004
 C1, C4B
 with sigma for 1-2 distances of 0.004 and sigma for 1-3 distances of 0.004
 C8A, C6A, C7A
 with sigma for 1-2 distances of 0.004 and sigma for 1-3 distances of 0.004
6. Others
 Fixed Sof: H4BA(0.7) H4BB(0.7) H4BC(0.3) H4BD(0.3) H4AC(0.3) H4AD(0.3)
 H4AA(0.7) H4AB(0.7) C5B(0.7) H5BA(0.7) H5BB(0.7) H5BC(0.7) C5AB(0.3) H5AA(0.3)
 H5AB(0.3) H5AC(0.3) C1(0.3) H1A(0.3) H1B(0.3) H1C(0.3) C5AA(0.7) H5AD(0.7)
 H5AE(0.7) H5AF(0.7)
7.a Ternary CH refined with riding coordinates:
 C6B(H6B), C6A(H6A)
7.b Secondary CH2 refined with riding coordinates:
 C4B(H4BA,H4BB), C4B(H4BC,H4BD), C4A(H4AC,H4AD), C4A(H4AA,H4AB)
7.c Aromatic/amide H refined with riding coordinates:
 N4A(H4A), N4B(H4B), N2B(H2B), N2A(H2A)
7.d Idealised Me refined as rotating group:
 C9B(H9BA,H9BB,H9BC), C7A(H7AA,H7AB,H7AC), C7B(H7BA,H7BB,H7BC), C8B(H8BA,H8BB,
 H8BC), C9A(H9AA,H9AB,H9AC), C5B(H5BA,H5BB,H5BC), C8A(H8AA,H8AB,H8AC),
 C5AB(H5AA,H5AB,H5AC), C1(H1A,H1B,H1C), C5AA(H5AD,H5AE,H5AF)
;
_olex2_submission_special_instructions 'No special instructions were received'

loop_
_space_group_symop_operation_xyz
'x, y, z'
'-x, y+1/2, -z+1/2'
'-x, -y, -z'
'x, -y-1/2, z-1/2'

loop_
_atom_site_label
_atom_site_type_symbol
_atom_site_fract_x
_atom_site_fract_y
_atom_site_fract_z
_atom_site_U_iso_or_equiv
_atom_site_adp_type
_atom_site_occupancy
_atom_site_site_symmetry_order
_atom_site_calc_flag
_atom_site_refinement_flags_posn
_atom_site_refinement_flags_adp
_atom_site_refinement_flags_occupancy
_atom_site_disorder_assembly
_atom_site_disorder_group
S1B S 0.70806(6) 0.32021(4) 0.73099(8) 0.0346(2) Uani 1 1 d . . . . .
S1A S 0.12603(7) 0.26477(4) 0.26777(12) 0.0487(3) Uani 1 1 d . . . . .
N5A N 0.17239(19) 0.40777(11) 0.6078(3) 0.0263(5) Uani 1 1 d . . . . .
N3A N 0.04746(19) 0.34248(10) 0.4434(3) 0.0250(5) Uani 1 1 d . . . . .
N3B N 0.55582(19) 0.33961(11) 0.4834(3) 0.0265(5) Uani 1 1 d . . . . .
N4A N -0.0206(2) 0.40800(11) 0.5950(3) 0.0273(5) Uani 1 1 d . . . . .
H4A H -0.0865 0.3943 0.5550 0.033 Uiso 1 1 calc R . . . .
N1B N 0.75267(19) 0.34713(12) 0.4801(3) 0.0288(6) Uani 1 1 d . . . . .
N5B N 0.6160(2) 0.35885(12) 0.2558(3) 0.0293(6) Uani 1 1 d . . . . .
N4B N 0.42737(19) 0.35078(12) 0.2676(3) 0.0302(6) Uani 1 1 d . . . . .
H4B H 0.3769 0.3436 0.3191 0.036 Uiso 1 1 calc R . . . .
N1A N 0.24558(19) 0.34100(11) 0.4462(3) 0.0306(6) Uani 1 1 d . . . . .
N2B N 0.8078(2) 0.36824(13) 0.2643(3) 0.0355(6) Uani 1 1 d . . . . .
H2B H 0.8757 0.3702 0.3156 0.043 Uiso 1 1 calc R . . . .
N2A N 0.3613(2) 0.40624(12) 0.5985(3) 0.0363(7) Uani 1 1 d . . . . .
H2A H 0.4162 0.3902 0.5650 0.044 Uiso 1 1 calc R . . . .
C3A C 0.2566(2) 0.38469(13) 0.5503(3) 0.0263(6) Uani 1 1 d . . . . .
C2A C 0.0697(2) 0.38584(12) 0.5487(3) 0.0227(6) Uani 1 1 d . . . . .
C3B C 0.7220(2) 0.35803(14) 0.3342(3) 0.0297(7) Uani 1 1 d . . . . .
C1B C 0.6653(2) 0.33773(13) 0.5445(3) 0.0259(6) Uani 1 1 d . . . . .
C2B C 0.5364(2) 0.34984(13) 0.3354(3) 0.0269(6) Uani 1 1 d . . . . .
C1A C 0.1390(2) 0.32196(13) 0.4009(3) 0.0277(6) Uani 1 1 d . . . . .
C6B C 0.3887(3) 0.36322(15) 0.1119(3) 0.0343(7) Uani 1 1 d . . . . .
H6B H 0.4459 0.3885 0.0791 0.041 Uiso 1 1 calc R . . . .
C4B C 0.7916(3) 0.37613(17) 0.1067(3) 0.0390(8) Uani 1 1 d D U . . .
H4BA H 0.7370 0.3465 0.0585 0.047 Uiso 0.7 1 calc R . P A 1
H4BB H 0.8631 0.3685 0.0765 0.047 Uiso 0.7 1 calc R . P A 1
H4BC H 0.7367 0.4081 0.0747 0.047 Uiso 0.3 1 calc R . P B 2
H4BD H 0.7630 0.3389 0.0571 0.047 Uiso 0.3 1 calc R . P B 2
C6A C -0.0139(3) 0.45398(17) 0.7088(4) 0.0468(8) Uani 1 1 d . U . . .
H6A H 0.0478 0.4826 0.7053 0.056 Uiso 1 1 calc R . . . .
C4A C 0.3877(3) 0.45466(18) 0.7028(5) 0.0510(10) Uani 1 1 d . U . . .
H4AC H 0.3336 0.4535 0.7674 0.061 Uiso 0.3 1 calc R . P C 2
H4AD H 0.3772 0.4928 0.6501 0.061 Uiso 0.3 1 calc R . P C 2
H4AA H 0.3814 0.4396 0.7988 0.061 Uiso 0.7 1 calc R . P D 1
H4AB H 0.3316 0.4865 0.6764 0.061 Uiso 0.7 1 calc R . P D 1
C9B C 0.5774(3) 0.30498(17) 0.7877(4) 0.0417(8) Uani 1 1 d . . . . .
H9BA H 0.5308 0.2793 0.7167 0.063 Uiso 1 1 calc GR . . . .
H9BB H 0.5383 0.3424 0.7955 0.063 Uiso 1 1 calc GR . . . .
H9BC H 0.5928 0.2851 0.8814 0.063 Uiso 1 1 calc GR . . . .
C7A C -0.1254(3) 0.48636(16) 0.6918(4) 0.0507(10) Uani 1 1 d . U . . .
H7AA H -0.1441 0.5045 0.5962 0.076 Uiso 1 1 calc GR . . . .
H7AB H -0.1200 0.5174 0.7654 0.076 Uiso 1 1 calc GR . . . .
H7AC H -0.1836 0.4580 0.7031 0.076 Uiso 1 1 calc GR . . . .
C7B C 0.3743(3) 0.30607(17) 0.0221(4) 0.0470(9) Uani 1 1 d . . . . .
H7BA H 0.4450 0.2843 0.0380 0.070 Uiso 1 1 calc GR . . . .
H7BB H 0.3518 0.3162 -0.0801 0.070 Uiso 1 1 calc GR . . . .
H7BC H 0.3170 0.2812 0.0508 0.070 Uiso 1 1 calc GR . . . .
C8B C 0.2791(3) 0.3985(2) 0.0900(5) 0.0589(11) Uani 1 1 d . . . . .
H8BA H 0.2217 0.3742 0.1204 0.088 Uiso 1 1 calc GR . . . .
H8BB H 0.2553 0.4087 -0.0118 0.088 Uiso 1 1 calc GR . . . .
H8BC H 0.2905 0.4349 0.1476 0.088 Uiso 1 1 calc GR . . . .
C9A C -0.0190(3) 0.24258(19) 0.2485(6) 0.0693(14) Uani 1 1 d . . . . .
H9AA H -0.0311 0.2049 0.1959 0.104 Uiso 1 1 calc GR . . . .
H9AB H -0.0671 0.2733 0.1953 0.104 Uiso 1 1 calc GR . . . .
H9AC H -0.0368 0.2376 0.3439 0.104 Uiso 1 1 calc GR . . . .
C5B C 0.7502(4) 0.4390(2) 0.0570(5) 0.0366(11) Uani 0.7 1 d D . P E 1
H5BA H 0.6771 0.4459 0.0808 0.055 Uiso 0.7 1 calc GR . P E 1
H5BB H 0.7441 0.4424 -0.0472 0.055 Uiso 0.7 1 calc GR . P E 1
H5BC H 0.8031 0.4687 0.1059 0.055 Uiso 0.7 1 calc GR . P E 1
C8A C 0.0059(5) 0.4205(3) 0.8585(5) 0.0885(16) Uani 1 1 d . U . . .
H8AA H -0.0572 0.3941 0.8613 0.133 Uiso 1 1 calc GR . . . .
H8AB H 0.0128 0.4496 0.9365 0.133 Uiso 1 1 calc GR . . . .
H8AC H 0.0744 0.3969 0.8704 0.133 Uiso 1 1 calc GR . . . .
C5AB C 0.5049(13) 0.4536(7) 0.795(2) 0.068(2) Uani 0.3 1 d . U P F 2
H5AA H 0.5121 0.4199 0.8615 0.102 Uiso 0.3 1 calc GR . P F 2
H5AB H 0.5185 0.4907 0.8501 0.102 Uiso 0.3 1 calc GR . P F 2
H5AC H 0.5593 0.4497 0.7330 0.102 Uiso 0.3 1 calc GR . P F 2
C1 C 0.9075(10) 0.3930(8) 0.0680(13) 0.065(4) Uani 0.3 1 d D U P E 2
H1A H 0.9338 0.4307 0.1141 0.098 Uiso 0.3 1 calc GR . P E 2
H1B H 0.8985 0.3970 -0.0365 0.098 Uiso 0.3 1 calc GR . P E 2
H1C H 0.9620 0.3617 0.1024 0.098 Uiso 0.3 1 calc GR . P E 2
C5AA C 0.5006(5) 0.4809(3) 0.7132(9) 0.068(2) Uani 0.7 1 d . . P F 1
H5AD H 0.5563 0.4491 0.7259 0.102 Uiso 0.7 1 calc GR . P F 1
H5AE H 0.5166 0.5080 0.7956 0.102 Uiso 0.7 1 calc GR . P F 1
H5AF H 0.5032 0.5029 0.6248 0.102 Uiso 0.7 1 calc GR . P F 1

loop_
_atom_site_aniso_label
_atom_site_aniso_U_11
_atom_site_aniso_U_22
_atom_site_aniso_U_33
_atom_site_aniso_U_23
_atom_site_aniso_U_13
_atom_site_aniso_U_12
S1B 0.0217(4) 0.0550(5) 0.0272(4) 0.0033(4) 0.0051(3) -0.0011(3)
S1A 0.0211(4) 0.0508(5) 0.0766(7) -0.0387(5) 0.0152(4) -0.0083(4)
N5A 0.0192(12) 0.0275(12) 0.0330(14) -0.0038(10) 0.0071(10) -0.0026(10)
N3A 0.0155(11) 0.0243(12) 0.0356(14) -0.0048(10) 0.0063(10) -0.0011(9)
N3B 0.0176(12) 0.0336(13) 0.0279(13) -0.0048(10) 0.0039(10) -0.0028(10)
N4A 0.0172(12) 0.0302(13) 0.0357(14) -0.0067(11) 0.0080(10) 0.0012(10)
N1B 0.0166(12) 0.0459(15) 0.0245(13) -0.0016(11) 0.0054(10) 0.0009(11)
N5B 0.0161(12) 0.0450(15) 0.0263(13) -0.0044(11) 0.0034(10) -0.0030(11)
N4B 0.0142(12) 0.0442(15) 0.0313(14) -0.0037(11) 0.0025(10) -0.0036(11)
N1A 0.0142(12) 0.0323(13) 0.0457(16) -0.0133(12) 0.0069(11) -0.0021(10)
N2B 0.0179(13) 0.0642(18) 0.0260(13) -0.0031(13) 0.0084(10) -0.0031(12)
N2A 0.0182(13) 0.0445(16) 0.0469(17) -0.0209(13) 0.0080(11) -0.0064(11)
C3A 0.0180(14) 0.0281(14) 0.0332(16) -0.0040(12) 0.0061(12) -0.0020(12)
C2A 0.0184(13) 0.0218(13) 0.0289(15) 0.0020(11) 0.0073(11) 0.0004(11)
C3B 0.0203(15) 0.0411(17) 0.0285(16) -0.0038(13) 0.0072(12) -0.0007(13)
C1B 0.0200(14) 0.0304(15) 0.0280(15) -0.0044(12) 0.0068(12) -0.0010(12)
C2B 0.0199(14) 0.0302(15) 0.0304(16) -0.0054(12) 0.0043(12) -0.0029(12)
C1A 0.0161(14) 0.0260(14) 0.0416(17) -0.0085(13) 0.0072(12) -0.0013(11)
C6B 0.0208(15) 0.0445(18) 0.0354(18) -0.0007(14) -0.0001(13) -0.0053(13)
C4B 0.0281(17) 0.065(2) 0.0252(16) -0.0063(15) 0.0082(13) -0.0051(16)
C6A 0.0347(18) 0.050(2) 0.059(2) -0.0288(16) 0.0181(16) -0.0006(15)
C4A 0.0279(18) 0.056(2) 0.068(3) -0.030(2) 0.0051(17) -0.0088(16)
C9B 0.0312(17) 0.061(2) 0.0340(18) 0.0071(16) 0.0095(14) -0.0128(16)
C7A 0.056(2) 0.0370(18) 0.070(3) -0.0022(17) 0.038(2) 0.0090(17)
C7B 0.053(2) 0.048(2) 0.0389(19) -0.0050(16) 0.0085(17) -0.0071(18)
C8B 0.040(2) 0.064(3) 0.067(3) 0.014(2) -0.0017(19) 0.0140(19)
C9A 0.0285(19) 0.060(3) 0.121(4) -0.056(3) 0.018(2) -0.0171(18)
C5B 0.042(3) 0.042(3) 0.027(2) 0.0025(19) 0.009(2) -0.005(2)
C8A 0.083(4) 0.124(4) 0.058(2) -0.012(2) 0.011(3) 0.009(3)
C5AB 0.045(3) 0.040(4) 0.111(6) -0.019(3) -0.005(4) -0.016(3)
C1 0.039(6) 0.129(14) 0.028(6) -0.003(7) 0.008(5) -0.030(7)
C5AA 0.045(3) 0.040(4) 0.111(6) -0.019(3) -0.005(4) -0.016(3)

loop_
_atom_type_symbol
_atom_type_description
_atom_type_scat_dispersion_real
_atom_type_scat_dispersion_imag
_atom_type_scat_source
C C 0.0033 0.0016 'International Tables Vol C Tables 4.2.6.8 and 6.1.1.4'
H H 0.0000 0.0000 'International Tables Vol C Tables 4.2.6.8 and 6.1.1.4'
N N 0.0061 0.0033 'International Tables Vol C Tables 4.2.6.8 and 6.1.1.4'
S S 0.1246 0.1234 'International Tables Vol C Tables 4.2.6.8 and 6.1.1.4'

loop_
_geom_angle_atom_site_label_1
_geom_angle_atom_site_label_2
_geom_angle_atom_site_label_3
_geom_angle
C1B S1B C9B 103.54(15)
C1A S1A C9A 102.39(16)
C2A N5A C3A 114.1(2)
C1A N3A C2A 113.8(2)
C1B N3B C2B 112.9(2)
C2A N4A H4A 118.0
C2A N4A C6A 124.0(2)
C6A N4A H4A 118.0
C1B N1B C3B 113.6(2)
C3B N5B C2B 114.0(2)
C2B N4B H4B 118.0
C2B N4B C6B 124.0(3)
C6B N4B H4B 118.0
C1A N1A C3A 113.6(2)
C3B N2B H2B 118.3
C3B N2B C4B 123.4(3)
C4B N2B H2B 118.3
C3A N2A H2A 118.1
C3A N2A C4A 123.8(3)
C4A N2A H2A 118.1
N5A C3A N1A 125.7(2)
N2A C3A N5A 117.9(3)
N2A C3A N1A 116.3(3)
N5A C2A N3A 125.7(2)
N4A C2A N5A 118.5(2)
N4A C2A N3A 115.8(2)
N5B C3B N1B 125.9(3)
N5B C3B N2B 118.3(3)
N2B C3B N1B 115.7(3)
N3B C1B S1B 120.0(2)
N3B C1B N1B 127.6(3)
N1B C1B S1B 112.4(2)
N5B C2B N3B 125.8(3)
N4B C2B N3B 115.5(3)
N4B C2B N5B 118.7(3)
N3A C1A S1A 119.8(2)
N3A C1A N1A 127.0(3)
N1A C1A S1A 113.2(2)
N4B C6B H6B 108.3
N4B C6B C7B 111.9(3)
N4B C6B C8B 109.1(3)
C7B C6B H6B 108.3
C7B C6B C8B 111.0(3)
C8B C6B H6B 108.3
N2B C4B H4BA 109.0
N2B C4B H4BB 109.0
N2B C4B H4BC 110.0
N2B C4B H4BD 110.0
N2B C4B C5B 112.8(3)
N2B C4B C1 108.7(5)
H4BA C4B H4BB 107.8
H4BC C4B H4BD 108.3
C5B C4B H4BA 109.0
C5B C4B H4BB 109.0
C1 C4B H4BC 110.0
C1 C4B H4BD 110.0
N4A C6A H6A 110.9
N4A C6A C7A 109.8(3)
N4A C6A C8A 107.3(3)
C7A C6A H6A 110.9
C7A C6A C8A 107.1(3)
C8A C6A H6A 110.9
N2A C4A H4AC 108.4
N2A C4A H4AD 108.4
N2A C4A H4AA 108.6
N2A C4A H4AB 108.6
N2A C4A C5AB 115.6(7)
N2A C4A C5AA 114.5(4)
H4AC C4A H4AD 107.4
H4AA C4A H4AB 107.6
C5AB C4A H4AC 108.4
C5AB C4A H4AD 108.4
C5AA C4A H4AA 108.6
C5AA C4A H4AB 108.6
S1B C9B H9BA 109.5
S1B C9B H9BB 109.5
S1B C9B H9BC 109.5
H9BA C9B H9BB 109.5
H9BA C9B H9BC 109.5
H9BB C9B H9BC 109.5
C6A C7A H7AA 109.5
C6A C7A H7AB 109.5
C6A C7A H7AC 109.5
H7AA C7A H7AB 109.5
H7AA C7A H7AC 109.5
H7AB C7A H7AC 109.5
C6B C7B H7BA 109.5
C6B C7B H7BB 109.5
C6B C7B H7BC 109.5
H7BA C7B H7BB 109.5
H7BA C7B H7BC 109.5
H7BB C7B H7BC 109.5
C6B C8B H8BA 109.5
C6B C8B H8BB 109.5
C6B C8B H8BC 109.5
H8BA C8B H8BB 109.5
H8BA C8B H8BC 109.5
H8BB C8B H8BC 109.5
S1A C9A H9AA 109.5
S1A C9A H9AB 109.5
S1A C9A H9AC 109.5
H9AA C9A H9AB 109.5
H9AA C9A H9AC 109.5
H9AB C9A H9AC 109.5
C4B C5B H5BA 109.5
C4B C5B H5BB 109.5
C4B C5B H5BC 109.5
H5BA C5B H5BB 109.5
H5BA C5B H5BC 109.5
H5BB C5B H5BC 109.5
C6A C8A H8AA 109.5
C6A C8A H8AB 109.5
C6A C8A H8AC 109.5
H8AA C8A H8AB 109.5
H8AA C8A H8AC 109.5
H8AB C8A H8AC 109.5
C4A C5AB H5AA 109.5
C4A C5AB H5AB 109.5
C4A C5AB H5AC 109.5
H5AA C5AB H5AB 109.5
H5AA C5AB H5AC 109.5
H5AB C5AB H5AC 109.5
C4B C1 H1A 109.5
C4B C1 H1B 109.5
C4B C1 H1C 109.5
H1A C1 H1B 109.5
H1A C1 H1C 109.5
H1B C1 H1C 109.5
C4A C5AA H5AD 109.5
C4A C5AA H5AE 109.5
C4A C5AA H5AF 109.5
H5AD C5AA H5AE 109.5
H5AD C5AA H5AF 109.5
H5AE C5AA H5AF 109.5

loop_
_geom_bond_atom_site_label_1
_geom_bond_atom_site_label_2
_geom_bond_distance
S1B C1B 1.750(3)
S1B C9B 1.786(3)
S1A C1A 1.752(3)
S1A C9A 1.784(4)
N5A C3A 1.337(4)
N5A C2A 1.337(3)
N3A C2A 1.356(4)
N3A C1A 1.322(3)
N3B C1B 1.325(4)
N3B C2B 1.368(4)
N4A H4A 0.8600
N4A C2A 1.337(3)
N4A C6A 1.457(4)
N1B C3B 1.354(4)
N1B C1B 1.326(4)
N5B C3B 1.334(4)
N5B C2B 1.337(4)
N4B H4B 0.8600
N4B C2B 1.335(4)
N4B C6B 1.455(4)
N1A C3A 1.353(4)
N1A C1A 1.333(4)
N2B H2B 0.8600
N2B C3B 1.344(4)
N2B C4B 1.450(4)
N2A H2A 0.8600
N2A C3A 1.335(4)
N2A C4A 1.435(4)
C6B H6B 0.9800
C6B C7B 1.503(5)
C6B C8B 1.508(5)
C4B H4BA 0.9700
C4B H4BB 0.9700
C4B H4BC 0.9700
C4B H4BD 0.9700
C4B C5B 1.514(6)
C4B C1 1.553(11)
C6A H6A 0.9800
C6A C7A 1.499(5)
C6A C8A 1.552(6)
C4A H4AC 0.9700
C4A H4AD 0.9700
C4A H4AA 0.9700
C4A H4AB 0.9700
C4A C5AB 1.494(15)
C4A C5AA 1.460(7)
C9B H9BA 0.9600
C9B H9BB 0.9600
C9B H9BC 0.9600
C7A H7AA 0.9600
C7A H7AB 0.9600
C7A H7AC 0.9600
C7B H7BA 0.9600
C7B H7BB 0.9600
C7B H7BC 0.9600
C8B H8BA 0.9600
C8B H8BB 0.9600
C8B H8BC 0.9600
C9A H9AA 0.9600
C9A H9AB 0.9600
C9A H9AC 0.9600
C5B H5BA 0.9600
C5B H5BB 0.9600
C5B H5BC 0.9600
C8A H8AA 0.9600
C8A H8AB 0.9600
C8A H8AC 0.9600
C5AB H5AA 0.9600
C5AB H5AB 0.9600
C5AB H5AC 0.9600
C1 H1A 0.9600
C1 H1B 0.9600
C1 H1C 0.9600
C5AA H5AD 0.9600
C5AA H5AE 0.9600
C5AA H5AF 0.9600
